data_2214450
loop_
_publ_author_name
'Li, Ling-Ling'
'Liu, Dong-Xia'
'Liu, Tian-Fu'

_publ_section_title
;A polymorph of
 <i>cis</i>-dichloridobis(1,10-phenanthroline-\k^2^<i>N</i>,<i>N</i>')cobalt(II)
;
_journal_coeditor_code XU2267
_journal_issue 7
_journal_name_full 'Acta Crystallographica Section E'
_journal_page_first m1880
_journal_page_last m1880
_journal_paper_doi 10.1107/S1600536807028073
_journal_volume 63
_journal_year 2007
_chemical_formula_iupac '[Co Cl2 (C12 H8 N2)2]'
_chemical_formula_moiety 'C24 H16 Cl2 Co N4'
_chemical_formula_sum 'C24 H16 Cl2 Co N4'
_chemical_formula_weight 490.24
_chemical_name_systematic
;
cis-dichloridobis(1,10-phenanthroline-\k^2^N,N')cobalt(II)
;
_space_group_IT_number 33
_symmetry_cell_setting orthorhombic
_symmetry_space_group_name_Hall 'P 2c -2n'
_symmetry_space_group_name_H-M 'P n a 21'
_atom_sites_solution_hydrogens geom
_atom_sites_solution_primary direct
_atom_sites_solution_secondary difmap
_audit_creation_method SHELXL-97
_cell_angle_alpha 90.00
_cell_angle_beta 90.00
_cell_angle_gamma 90.00
_cell_formula_units_Z 4
_cell_length_a 21.2371(14)
_cell_length_b 7.7364(5)
_cell_length_c 12.6733(9)
_cell_measurement_reflns_used 5332
_cell_measurement_temperature 273(2)
_cell_measurement_theta_max 28.2
_cell_measurement_theta_min 2.5
_cell_volume 2082.2(2)
_computing_cell_refinement 'SAINT (Bruker, 2003)'
_computing_data_collection 'SMART (Bruker, 2003)'
_computing_data_reduction SAINT
_computing_molecular_graphics 'SHELXTL (Bruker, 1999)'
_computing_publication_material SHELXTL
_computing_structure_refinement 'SHELXL97 (Sheldrick, 1997)'
_computing_structure_solution 'SHELXS97 (Sheldrick, 1997)'
_diffrn_ambient_temperature 273(2)
_diffrn_measured_fraction_theta_full 0.98
_diffrn_measured_fraction_theta_max 0.98
_diffrn_measurement_device_type 'Bruker CCD area-detector'
_diffrn_measurement_method '\f and \w'
_diffrn_radiation_monochromator graphite
_diffrn_radiation_source 'fine-focus sealed tube'
_diffrn_radiation_type MoK\a
_diffrn_radiation_wavelength 0.71073
_diffrn_reflns_av_R_equivalents 0.012
_diffrn_reflns_av_sigmaI/netI 0.032
_diffrn_reflns_limit_h_max 28
_diffrn_reflns_limit_h_min -8
_diffrn_reflns_limit_k_max 10
_diffrn_reflns_limit_k_min -9
_diffrn_reflns_limit_l_max 16
_diffrn_reflns_limit_l_min -15
_diffrn_reflns_number 8974
_diffrn_reflns_theta_full 28.3
_diffrn_reflns_theta_max 28.3
_diffrn_reflns_theta_min 2.5
_diffrn_standards_interval_count 0
_diffrn_standards_interval_time 0
_diffrn_standards_number 0
_exptl_absorpt_coefficient_mu 1.101
_exptl_absorpt_correction_T_max 0.870
_exptl_absorpt_correction_T_min 0.649
_exptl_absorpt_correction_type multi-scan
_exptl_absorpt_process_details '(SADABS; Sheldrick, 1990)'
_exptl_crystal_colour red
_exptl_crystal_density_diffrn 1.564
_exptl_crystal_density_method 'not measured'
_exptl_crystal_description block
_exptl_crystal_F_000 996
_exptl_crystal_size_max 0.43
_exptl_crystal_size_mid 0.21
_exptl_crystal_size_min 0.13
_refine_diff_density_max 0.20
_refine_diff_density_min -0.15
_refine_ls_abs_structure_details 'Flack (1983), with 2121 Friedel pairs'
_refine_ls_abs_structure_Flack 0.028(9)
_refine_ls_extinction_method none
_refine_ls_goodness_of_fit_ref 1.024
_refine_ls_hydrogen_treatment constr
_refine_ls_matrix_type full
_refine_ls_number_parameters 280
_refine_ls_number_reflns 4821
_refine_ls_number_restraints 1
_refine_ls_restrained_S_all 1.024
_refine_ls_R_factor_all 0.025
_refine_ls_R_factor_gt 0.022
_refine_ls_shift/su_max 0.003
_refine_ls_shift/su_mean 0.000
_refine_ls_structure_factor_coef Fsqd
_refine_ls_weighting_details 'calc w=1/[\s^2^(Fo^2^)+(0.0247P)^2^] where P=(Fo^2^+2Fc^2^)/3'
_refine_ls_weighting_scheme calc
_refine_ls_wR_factor_gt 0.053
_refine_ls_wR_factor_ref 0.055
_reflns_number_gt 4496
_reflns_number_total 4821
_reflns_threshold_expression I>2\s(I)
_cod_data_source_file xu2267.cif
_cod_data_source_block I
_cod_depositor_comments
;
The following automatic conversions were performed:
'_symmetry_cell_setting' value 'Orthorhombic' changed to 'orthorhombic'
according to '/home/saulius/struct/CIF-dictionaries/cif_core.dic'
dictionary named 'cif_core.dic' version 2.4.1 from 2010-06-29.

Automatic conversion script
Id: cif_fix_enum 1527 2010-12-29 10:47:43Z saulius 

The following automatic conversions were performed:

'_symmetry_cell_setting' value 'Orthorhombic' changed to
'orthorhombic' according to
/home/saulius/struct/CIF-dictionaries/cif_core.dic dictionary named
'cif_core.dic' version 2.4.1 from 2010-06-29.

Automatic conversion script
Id: cif_fix_values 1715 2011-07-08 13:25:40Z adriana 
;
_cod_database_code 2214450
_cod_database_fobs_code 2214450

loop_
_symmetry_equiv_pos_as_xyz
'x, y, z'
'-x, -y, z+1/2'
'x+1/2, -y+1/2, z'
'-x+1/2, y+1/2, z+1/2'

loop_
_atom_site_type_symbol
_atom_site_label
_atom_site_fract_x
_atom_site_fract_y
_atom_site_fract_z
_atom_site_U_iso_or_equiv
_atom_site_adp_type
_atom_site_calc_flag
_atom_site_refinement_flags
_atom_site_occupancy
Co Co1 0.836180(9) 0.68890(3) 0.71778(2) 0.03249(6) Uani d . 1
Cl Cl2 0.92419(2) 0.85110(6) 0.64460(4) 0.04752(11) Uani d . 1
Cl Cl1 0.81796(2) 0.51066(6) 0.56653(4) 0.04825(11) Uani d . 1
C C11 0.70676(7) 0.8328(2) 0.71241(17) 0.0357(3) Uani d . 1
N N4 0.85782(7) 0.82299(17) 0.86690(12) 0.0360(3) Uani d . 1
N N3 0.90037(6) 0.51456(18) 0.79647(11) 0.0344(3) Uani d . 1
N N2 0.76570(6) 0.87682(19) 0.68047(11) 0.0369(3) Uani d . 1
C C23 0.91076(7) 0.7581(2) 0.91265(14) 0.0344(3) Uani d . 1
C C12 0.69965(8) 0.6750(2) 0.77073(14) 0.0365(4) Uani d . 1
N N1 0.75226(6) 0.58222(18) 0.79065(12) 0.0379(3) Uani d . 1
C C22 0.83464(9) 0.9694(3) 0.90508(17) 0.0466(5) Uani d . 1
H H22 0.7976 1.0128 0.8763 0.056 Uiso calc R 1
C C19 0.94340(9) 0.8446(2) 0.99313(14) 0.0411(4) Uani d . 1
C C7 0.65355(9) 0.9379(3) 0.69216(16) 0.0493(5) Uani d . 1
C C10 0.77303(10) 1.0268(2) 0.63089(17) 0.0484(5) Uani d . 1
H H10 0.8132 1.0587 0.6092 0.058 Uiso calc R 1
C C24 0.93201(7) 0.5905(2) 0.87816(13) 0.0335(3) Uani d . 1
C C15 0.99882(10) 0.3426(3) 0.89786(19) 0.0527(5) Uani d . 1
H H15 1.0315 0.2841 0.9312 0.063 Uiso calc R 1
C C4 0.63959(9) 0.6242(3) 0.80633(17) 0.0504(5) Uani d . 1
C C6 0.59281(9) 0.8773(3) 0.7262(2) 0.0653(6) Uani d . 1
H H6 0.5572 0.9427 0.7107 0.078 Uiso calc R 1
C C21 0.86354(11) 1.0611(3) 0.98676(17) 0.0550(5) Uani d . 1
H H21 0.8452 1.1618 1.0126 0.066 Uiso calc R 1
C C9 0.72273(13) 1.1385(3) 0.61005(19) 0.0627(6) Uani d . 1
H H9 0.7296 1.2427 0.5753 0.075 Uiso calc R 1
C C2 0.68866(13) 0.3801(3) 0.8858(2) 0.0669(7) Uani d . 1
H H2 0.6863 0.2785 0.9248 0.080 Uiso calc R 1
C C13 0.91756(8) 0.3573(2) 0.76871(15) 0.0418(4) Uani d . 1
H H13 0.8963 0.3043 0.7133 0.050 Uiso calc R 1
C C8 0.66375(11) 1.0931(3) 0.6412(2) 0.0639(6) Uani d . 1
H H8 0.6301 1.1670 0.6282 0.077 Uiso calc R 1
C C20 0.91877(11) 1.0023(3) 1.02858(16) 0.0510(5) Uani d . 1
H H20 0.9398 1.0660 1.0799 0.061 Uiso calc R 1
C C16 0.98266(8) 0.5114(3) 0.92949(15) 0.0418(4) Uani d . 1
C C5 0.58623(9) 0.7304(4) 0.7792(2) 0.0667(7) Uani d . 1
H H5 0.5461 0.6951 0.7993 0.080 Uiso calc R 1
C C14 0.96628(10) 0.2657(3) 0.81833(16) 0.0505(5) Uani d . 1
H H14 0.9762 0.1539 0.7971 0.061 Uiso calc R 1
C C1 0.74660(11) 0.4377(3) 0.84612(17) 0.0537(5) Uani d . 1
H H1 0.7824 0.3720 0.8592 0.064 Uiso calc R 1
C C3 0.63605(12) 0.4745(3) 0.8664(2) 0.0683(7) Uani d . 1
H H3 0.5975 0.4389 0.8935 0.082 Uiso calc R 1
C C18 0.99832(9) 0.7653(3) 1.03787(16) 0.0500(5) Uani d . 1
H H18 1.0221 0.8262 1.0870 0.060 Uiso calc R 1
C C17 1.01607(9) 0.6046(3) 1.01017(17) 0.0521(5) Uani d . 1
H H17 1.0503 0.5532 1.0435 0.063 Uiso calc R 1

loop_
_atom_site_aniso_label
_atom_site_aniso_U_11
_atom_site_aniso_U_22
_atom_site_aniso_U_33
_atom_site_aniso_U_12
_atom_site_aniso_U_13
_atom_site_aniso_U_23
Co1 0.02694(9) 0.03490(11) 0.03564(11) -0.00102(7) -0.00133(10) 0.00495(11)
Cl2 0.0369(2) 0.0532(3) 0.0524(3) -0.01210(18) 0.0080(2) 0.0052(2)
Cl1 0.0511(2) 0.0495(3) 0.0442(2) -0.0074(2) -0.0059(2) -0.0020(2)
C11 0.0306(7) 0.0412(8) 0.0354(8) 0.0027(6) -0.0049(8) -0.0030(8)
N4 0.0356(7) 0.0363(8) 0.0363(8) 0.0000(6) -0.0002(6) -0.0007(6)
N3 0.0340(7) 0.0355(7) 0.0336(7) 0.0000(5) 0.0012(6) 0.0005(6)
N2 0.0342(7) 0.0376(8) 0.0390(8) -0.0024(6) -0.0049(6) 0.0078(6)
C23 0.0350(8) 0.0353(9) 0.0328(9) -0.0035(7) 0.0024(7) 0.0020(7)
C12 0.0314(8) 0.0449(10) 0.0333(9) -0.0058(6) 0.0013(7) -0.0038(7)
N1 0.0361(7) 0.0384(8) 0.0391(8) -0.0052(6) 0.0000(6) 0.0075(6)
C22 0.0472(10) 0.0444(11) 0.0483(12) 0.0092(8) 0.0040(9) -0.0037(9)
C19 0.0457(10) 0.0451(10) 0.0323(9) -0.0117(8) -0.0020(7) 0.0031(8)
C7 0.0411(9) 0.0571(12) 0.0497(13) 0.0139(8) -0.0093(8) -0.0115(9)
C10 0.0540(11) 0.0422(10) 0.0490(12) -0.0047(8) -0.0059(9) 0.0122(9)
C24 0.0293(7) 0.0391(9) 0.0321(9) -0.0019(6) 0.0001(6) 0.0030(7)
C15 0.0498(11) 0.0555(12) 0.0527(13) 0.0194(9) -0.0034(10) 0.0087(10)
C4 0.0380(9) 0.0663(13) 0.0469(11) -0.0157(9) 0.0096(9) -0.0109(10)
C6 0.0345(9) 0.0851(15) 0.0764(16) 0.0168(9) -0.0009(12) -0.0137(17)
C21 0.0740(14) 0.0408(11) 0.0501(12) 0.0028(10) 0.0056(11) -0.0091(9)
C9 0.0804(16) 0.0418(11) 0.0659(15) 0.0045(11) -0.0179(12) 0.0141(10)
C2 0.0836(17) 0.0579(14) 0.0592(15) -0.0278(12) 0.0075(13) 0.0191(12)
C13 0.0454(10) 0.0406(9) 0.0394(10) 0.0034(7) 0.0009(8) 0.0006(8)
C8 0.0679(15) 0.0544(13) 0.0695(15) 0.0256(10) -0.0208(13) 0.0012(12)
C20 0.0676(13) 0.0447(11) 0.0408(11) -0.0100(9) -0.0028(9) -0.0059(8)
C16 0.0364(9) 0.0499(11) 0.0391(10) 0.0018(7) -0.0022(7) 0.0040(8)
C5 0.0284(10) 0.0954(18) 0.0762(17) -0.0009(10) 0.0113(9) -0.0159(15)
C14 0.0606(12) 0.0438(10) 0.0471(12) 0.0153(9) 0.0029(10) 0.0015(9)
C1 0.0614(12) 0.0493(11) 0.0504(12) -0.0080(10) -0.0044(10) 0.0154(9)
C3 0.0603(14) 0.0819(17) 0.0627(15) -0.0322(13) 0.0154(12) 0.0036(13)
C18 0.0473(10) 0.0597(12) 0.0428(11) -0.0119(9) -0.0148(9) 0.0023(9)
C17 0.0403(10) 0.0709(15) 0.0450(12) -0.0009(9) -0.0140(8) 0.0051(10)

loop_
_atom_type_symbol
_atom_type_description
_atom_type_scat_dispersion_real
_atom_type_scat_dispersion_imag
_atom_type_scat_source
C C 0.0033 0.0016 'International Tables Vol C Tables 4.2.6.8 and 6.1.1.4'
H H 0.0000 0.0000 'International Tables Vol C Tables 4.2.6.8 and 6.1.1.4'
N N 0.0061 0.0033 'International Tables Vol C Tables 4.2.6.8 and 6.1.1.4'
Cl Cl 0.1484 0.1585 'International Tables Vol C Tables 4.2.6.8 and 6.1.1.4'
Co Co 0.3494 0.9721 'International Tables Vol C Tables 4.2.6.8 and 6.1.1.4'

loop_
_geom_angle_atom_site_label_1
_geom_angle_atom_site_label_2
_geom_angle_atom_site_label_3
_geom_angle
N2 Co1 N3 165.28(5)
N2 Co1 N1 77.17(5)
N3 Co1 N1 94.83(5)
N2 Co1 N4 90.89(5)
N3 Co1 N4 76.51(5)
N1 Co1 N4 89.16(6)
N2 Co1 Cl1 95.82(4)
N3 Co1 Cl1 96.43(4)
N1 Co1 Cl1 89.37(4)
N4 Co1 Cl1 172.63(4)
N2 Co1 Cl2 95.89(4)
N3 Co1 Cl2 90.76(4)
N1 Co1 Cl2 171.28(4)
N4 Co1 Cl2 85.64(4)
Cl1 Co1 Cl2 96.66(2)
N2 C11 C7 122.52(17)
N2 C11 C12 117.60(14)
C7 C11 C12 119.86(16)
C22 N4 C23 117.78(16)
C22 N4 Co1 129.59(13)
C23 N4 Co1 111.34(11)
C13 N3 C24 117.56(15)
C13 N3 Co1 128.87(13)
C24 N3 Co1 113.04(11)
C10 N2 C11 117.87(15)
C10 N2 Co1 128.02(12)
C11 N2 Co1 114.11(11)
N4 C23 C19 122.83(15)
N4 C23 C24 117.47(15)
C19 C23 C24 119.67(15)
N1 C12 C4 122.70(17)
N1 C12 C11 117.45(14)
C4 C12 C11 119.85(17)
C1 N1 C12 118.15(16)
C1 N1 Co1 128.36(13)
C12 N1 Co1 113.41(11)
N4 C22 C21 122.74(19)
N4 C22 H22 118.6
C21 C22 H22 118.6
C20 C19 C23 117.63(17)
C20 C19 C18 123.31(18)
C23 C19 C18 119.01(17)
C8 C7 C11 117.33(18)
C8 C7 C6 124.36(19)
C11 C7 C6 118.3(2)
N2 C10 C9 122.6(2)
N2 C10 H10 118.7
C9 C10 H10 118.7
N3 C24 C16 122.87(16)
N3 C24 C23 117.55(14)
C16 C24 C23 119.57(15)
C14 C15 C16 119.53(18)
C14 C15 H15 120.2
C16 C15 H15 120.2
C3 C4 C12 117.2(2)
C3 C4 C5 124.3(2)
C12 C4 C5 118.4(2)
C5 C6 C7 121.67(18)
C5 C6 H6 119.2
C7 C6 H6 119.2
C20 C21 C22 119.74(19)
C20 C21 H21 120.1
C22 C21 H21 120.1
C8 C9 C10 119.2(2)
C8 C9 H9 120.4
C10 C9 H9 120.4
C3 C2 C1 119.1(2)
C3 C2 H2 120.4
C1 C2 H2 120.4
N3 C13 C14 123.42(18)
N3 C13 H13 118.3
C14 C13 H13 118.3
C9 C8 C7 120.35(19)
C9 C8 H8 119.8
C7 C8 H8 119.8
C21 C20 C19 119.10(18)
C21 C20 H20 120.4
C19 C20 H20 120.4
C24 C16 C15 117.42(18)
C24 C16 C17 119.43(18)
C15 C16 C17 123.14(19)
C6 C5 C4 121.75(18)
C6 C5 H5 119.1
C4 C5 H5 119.1
C15 C14 C13 119.11(19)
C15 C14 H14 120.4
C13 C14 H14 120.4
N1 C1 C2 122.5(2)
N1 C1 H1 118.7
C2 C1 H1 118.7
C2 C3 C4 120.2(2)
C2 C3 H3 119.9
C4 C3 H3 119.9
C17 C18 C19 121.32(17)
C17 C18 H18 119.3
C19 C18 H18 119.3
C18 C17 C16 120.67(18)
C18 C17 H17 119.7
C16 C17 H17 119.7

loop_
_geom_bond_atom_site_label_1
_geom_bond_atom_site_label_2
_geom_bond_distance
_geom_bond_publ_flag
Co1 N1 2.1703(14) y
Co1 N2 2.1395(14) y
Co1 N3 2.1615(14) y
Co1 N4 2.2043(15) y
Co1 Cl1 2.3928(6) y
Co1 Cl2 2.4348(5) y
C11 N2 1.359(2) ?
C11 C7 1.416(2) ?
C11 C12 1.435(2) ?
N4 C22 1.326(2) ?
N4 C23 1.361(2) ?
N3 C13 1.318(2) ?
N3 C24 1.367(2) ?
N2 C10 1.328(2) ?
C23 C19 1.403(2) ?
C23 C24 1.441(2) ?
C12 N1 1.352(2) ?
C12 C4 1.409(2) ?
N1 C1 1.326(2) ?
C22 C21 1.397(3) ?
C22 H22 0.9300 ?
C19 C20 1.401(3) ?
C19 C18 1.435(3) ?
C7 C8 1.380(3) ?
C7 C6 1.439(3) ?
C10 C9 1.400(3) ?
C10 H10 0.9300 ?
C24 C16 1.398(2) ?
C15 C14 1.359(3) ?
C15 C16 1.409(3) ?
C15 H15 0.9300 ?
C4 C3 1.388(3) ?
C4 C5 1.441(3) ?
C6 C5 1.327(4) ?
C6 H6 0.9300 ?
C21 C20 1.365(3) ?
C21 H21 0.9300 ?
C9 C8 1.360(4) ?
C9 H9 0.9300 ?
C2 C3 1.357(4) ?
C2 C1 1.402(3) ?
C2 H2 0.9300 ?
C13 C14 1.403(3) ?
C13 H13 0.9300 ?
C8 H8 0.9300 ?
C20 H20 0.9300 ?
C16 C17 1.438(3) ?
C5 H5 0.9300 ?
C14 H14 0.9300 ?
C1 H1 0.9300 ?
C3 H3 0.9300 ?
C18 C17 1.346(3) ?
C18 H18 0.9300 ?
C17 H17 0.9300 ?

loop_
_geom_hbond_atom_site_label_D
_geom_hbond_atom_site_label_H
_geom_hbond_atom_site_label_A
_geom_hbond_site_symmetry_A
_geom_hbond_distance_DH
_geom_hbond_distance_HA
_geom_hbond_distance_DA
_geom_hbond_angle_DHA
_geom_hbond_publ_flag
C2 H2 Cl1 4_645 0.93 2.74 3.665(2) 171 y
C9 H9 Cl1 1_565 0.93 2.80 3.561(3) 140 y
